data_1513230
loop_
_publ_author_name
'Clark, Robert W.'
'Deaton, T. Maxwell'
'Zhang, Yan'
'Moore, Maggie I.'
'Wiskur, Sheryl L.'

_publ_section_title
;
 Silylation-Based Kinetic Resolution of \a-Hydroxy Lactones and Lactams.
;
_journal_issue 24
_journal_name_full 'Organic letters'
_journal_page_first 6132
_journal_page_last 6135
_journal_paper_doi 10.1021/ol402982w
_journal_volume 15
_journal_year 2013
_chemical_absolute_configuration ad
_chemical_formula_moiety 'C33 H33 N O2 Si'
_chemical_formula_sum 'C33 H33 N O2 Si'
_chemical_formula_weight 503.69
_chemical_name_systematic
; 
 ? 
;
_space_group_crystal_system monoclinic
_space_group_IT_number 4
_space_group_name_Hall 'P 2yb'
_space_group_name_H-M_alt 'P 1 21 1'
_symmetry_space_group_name_Hall 'P 2yb'
_symmetry_space_group_name_H-M 'P 1 21 1'
_atom_sites_solution_hydrogens geom
_atom_sites_solution_primary direct
_atom_sites_solution_secondary difmap
_audit_creation_method SHELXL-2013
_cell_angle_alpha 90
_cell_angle_beta 91.991(4)
_cell_angle_gamma 90
_cell_formula_units_Z 2
_cell_length_a 7.9327(14)
_cell_length_b 11.455(2)
_cell_length_c 14.741(3)
_cell_measurement_reflns_used 1648
_cell_measurement_temperature 100(2)
_cell_measurement_theta_max 20.00
_cell_measurement_theta_min 2.25
_cell_volume 1338.7(4)
_computing_cell_refinement 'SAINT v6.45A (Bruker, 2003)'
_computing_data_collection 'SMART v5.631 (Bruker, 2003)'
_computing_data_reduction 'SAINT v6.45A (Bruker, 2003)'
_computing_molecular_graphics
; 
O. V. Dolomanov, L. J. Bourhis, R. J. Gildea, J. A. K. Howard and H. Puschmann, 
OLEX2: a complete structure solution, refinement and analysis program. 
J. Appl. Cryst. (2009). 42, 339-341. 
;
_computing_publication_material
; 
C. B. H\"ubschle, G. M. Sheldrick and B. Dittrich, ShelXle: a Qt graphical 
user interface for SHELXL. J. Appl. Cryst. (2011). 44, 1281-1284. 
;
_computing_structure_refinement 'SHELXL-2013 (Sheldrick, 2013)'
_computing_structure_solution 'SHELXS-97 (Sheldrick, 1990)'
_diffrn_ambient_temperature 100(2)
_diffrn_measured_fraction_theta_full 0.976
_diffrn_measured_fraction_theta_max 0.993
_diffrn_measurement_device_type 'CCD area detector'
_diffrn_measurement_method 'phi and omega scans'
_diffrn_radiation_type MoK\a
_diffrn_radiation_wavelength 0.71073
_diffrn_reflns_av_R_equivalents 0.0638
_diffrn_reflns_av_unetI/netI 0.0719
_diffrn_reflns_Laue_measured_fraction_full 0.976
_diffrn_reflns_Laue_measured_fraction_max 0.993
_diffrn_reflns_limit_h_max 9
_diffrn_reflns_limit_h_min -9
_diffrn_reflns_limit_k_max 13
_diffrn_reflns_limit_k_min -13
_diffrn_reflns_limit_l_max 17
_diffrn_reflns_limit_l_min -17
_diffrn_reflns_number 14904
_diffrn_reflns_point_group_measured_fraction_full 0.974
_diffrn_reflns_point_group_measured_fraction_max 0.991
_diffrn_reflns_theta_full 25.242
_diffrn_reflns_theta_max 25.057
_diffrn_reflns_theta_min 1.382
_diffrn_source 'fine-focus sealed tube'
_exptl_absorpt_coefficient_mu 0.119
_exptl_absorpt_correction_T_max 1
_exptl_absorpt_correction_T_min 0.842677
_exptl_absorpt_correction_type multi-scan
_exptl_absorpt_process_details
; 
SADABS v.2.10 (Bruker,2003) was used for absorption correction. 
R(int) was 0.0606 before and 0.0490 after correction. 
The Ratio of minimum to maximum transmission is 0.8427. 
The \l/2 correction factor is 0.0015. 
;
_exptl_crystal_colour colorless
_exptl_crystal_density_diffrn 1.250
_exptl_crystal_description needle
_exptl_crystal_F_000 536
_exptl_crystal_size_max 0.220
_exptl_crystal_size_mid 0.160
_exptl_crystal_size_min 0.120
_refine_diff_density_max 0.285
_refine_diff_density_min -0.242
_refine_diff_density_rms 0.046
_refine_ls_abs_structure_details
; 
 Flack x determined using 1613 quotients [(I+)-(I-)]/[(I+)+(I-)] 
 (Parsons and Flack (2004), Acta Cryst. A60, s61). 
;
_refine_ls_abs_structure_Flack -0.09(11)
_refine_ls_extinction_method none
_refine_ls_goodness_of_fit_ref 1.064
_refine_ls_hydrogen_treatment constr
_refine_ls_matrix_type full
_refine_ls_number_parameters 334
_refine_ls_number_reflns 4731
_refine_ls_number_restraints 1
_refine_ls_restrained_S_all 1.064
_refine_ls_R_factor_all 0.0598
_refine_ls_R_factor_gt 0.0466
_refine_ls_shift/su_max 0.000
_refine_ls_shift/su_mean 0.000
_refine_ls_structure_factor_coef Fsqd
_refine_ls_weighting_details
; 
 w=1/[\s^2^(Fo^2^)+(0.0300P)^2^] 
 where P=(Fo^2^+2Fc^2^)/3 
;
_refine_ls_weighting_scheme calc
_refine_ls_wR_factor_gt 0.0851
_refine_ls_wR_factor_ref 0.0907
_reflns_Friedel_coverage 0.893
_reflns_Friedel_fraction_full 0.973
_reflns_Friedel_fraction_max 0.989
_reflns_number_gt 4034
_reflns_number_total 4731
_reflns_threshold_expression 'I > 2\s(I)'
_cod_data_source_file ol402982w_si_002.cif
_cod_data_source_block LactamTable3Entry7
_cod_database_code 1513230
_shelx_estimated_absorpt_t_min 0.974
_shelx_estimated_absorpt_t_max 0.986

loop_
_space_group_symop_operation_xyz
'x, y, z'
'-x, y+1/2, -z'

loop_
_atom_site_label
_atom_site_type_symbol
_atom_site_fract_x
_atom_site_fract_y
_atom_site_fract_z
_atom_site_U_iso_or_equiv
_atom_site_adp_type
_atom_site_occupancy
_atom_site_site_symmetry_order
_atom_site_calc_flag
_atom_site_refinement_flags_posn
_atom_site_refinement_flags_adp
Si1 Si 0.22451(13) 0.55551(10) 0.22371(6) 0.0199(3) Uani 1 1 d . .
O1 O 0.5065(3) 0.8340(3) 0.17461(19) 0.0312(7) Uani 1 1 d . .
O2 O 0.3376(3) 0.6590(2) 0.27537(16) 0.0216(6) Uani 1 1 d . .
N1 N 0.7243(4) 0.8112(3) 0.2816(2) 0.0225(8) Uani 1 1 d . .
C1 C 0.5755(5) 0.7826(4) 0.2377(2) 0.0226(10) Uani 1 1 d . .
C2 C 0.5145(4) 0.6708(4) 0.2812(2) 0.0205(9) Uani 1 1 d . .
H2 H 0.5657 0.6030 0.2495 0.025 Uiso 1 1 calc R U
C3 C 0.5905(5) 0.6764(3) 0.3779(2) 0.0202(9) Uani 1 1 d . .
C4 C 0.7612(5) 0.7320(4) 0.3577(2) 0.0216(9) Uani 1 1 d . .
H4A H 0.8069 0.7755 0.4112 0.026 Uiso 1 1 calc R U
H4B H 0.8438 0.6717 0.3408 0.026 Uiso 1 1 calc R U
C5 C 0.6078(5) 0.5569(4) 0.4225(2) 0.0234(9) Uani 1 1 d . .
H5A H 0.4966 0.5176 0.4201 0.028 Uiso 1 1 calc R U
H5B H 0.6866 0.5087 0.3877 0.028 Uiso 1 1 calc R U
C6 C 0.6719(5) 0.5637(4) 0.5208(2) 0.0252(9) Uani 1 1 d . .
H6A H 0.7860 0.5989 0.5235 0.030 Uiso 1 1 calc R U
H6B H 0.6802 0.4841 0.5466 0.030 Uiso 1 1 calc R U
C7 C 0.5532(5) 0.6371(4) 0.5764(2) 0.0269(10) Uani 1 1 d . .
H7A H 0.4403 0.6002 0.5758 0.032 Uiso 1 1 calc R U
H7B H 0.5965 0.6410 0.6402 0.032 Uiso 1 1 calc R U
C8 C 0.5391(5) 0.7598(4) 0.5373(2) 0.0256(10) Uani 1 1 d . .
H8A H 0.6494 0.7996 0.5449 0.031 Uiso 1 1 calc R U
H8B H 0.4555 0.8047 0.5714 0.031 Uiso 1 1 calc R U
C9 C 0.4854(5) 0.7586(4) 0.4365(2) 0.0219(9) Uani 1 1 d . .
H9A H 0.4940 0.8389 0.4124 0.026 Uiso 1 1 calc R U
H9B H 0.3655 0.7349 0.4308 0.026 Uiso 1 1 calc R U
C10 C 0.8455(5) 0.8939(4) 0.2524(3) 0.0235(10) Uani 1 1 d . .
C11 C 1.0123(5) 0.8833(4) 0.2846(3) 0.0241(10) Uani 1 1 d . .
H11 H 1.0427 0.8229 0.3261 0.029 Uiso 1 1 calc R U
C12 C 1.1336(5) 0.9610(4) 0.2560(3) 0.0272(10) Uani 1 1 d . .
H12 H 1.2467 0.9539 0.2786 0.033 Uiso 1 1 calc R U
C13 C 1.0911(5) 1.0486(4) 0.1948(3) 0.0323(10) Uani 1 1 d . .
H13 H 1.1747 1.1011 0.1747 0.039 Uiso 1 1 calc R U
C14 C 0.9263(5) 1.0587(4) 0.1632(3) 0.0345(10) Uani 1 1 d . .
H14 H 0.8969 1.1188 0.1211 0.041 Uiso 1 1 calc R U
C15 C 0.8025(5) 0.9831(4) 0.1917(3) 0.0296(10) Uani 1 1 d . .
H15 H 0.6891 0.9920 0.1700 0.036 Uiso 1 1 calc R U
C21 C 0.0763(5) 0.6300(4) 0.1414(2) 0.0215(9) Uani 1 1 d . .
C22 C 0.1263(5) 0.7335(4) 0.1001(2) 0.0238(10) Uani 1 1 d . .
H22 H 0.2338 0.7656 0.1158 0.029 Uiso 1 1 calc R U
C23 C 0.0230(5) 0.7900(4) 0.0369(2) 0.0253(10) Uani 1 1 d . .
H23 H 0.0607 0.8594 0.0087 0.030 Uiso 1 1 calc R U
C24 C -0.1353(5) 0.7460(4) 0.0146(3) 0.0281(10) Uani 1 1 d . .
H24 H -0.2071 0.7851 -0.0284 0.034 Uiso 1 1 calc R U
C25 C -0.1881(5) 0.6441(4) 0.0558(3) 0.0327(11) Uani 1 1 d . .
H25 H -0.2967 0.6133 0.0407 0.039 Uiso 1 1 calc R U
C26 C -0.0847(5) 0.5869(4) 0.1185(2) 0.0251(10) Uani 1 1 d . .
H26 H -0.1231 0.5175 0.1463 0.030 Uiso 1 1 calc R U
C31 C 0.3685(5) 0.4512(4) 0.1669(2) 0.0201(9) Uani 1 1 d . .
C32 C 0.4192(5) 0.4688(4) 0.0785(2) 0.0233(10) Uani 1 1 d . .
H32 H 0.3772 0.5344 0.0453 0.028 Uiso 1 1 calc R U
C33 C 0.5298(5) 0.3926(4) 0.0376(3) 0.0285(11) Uani 1 1 d . .
H33 H 0.5645 0.4068 -0.0225 0.034 Uiso 1 1 calc R U
C34 C 0.5887(5) 0.2963(4) 0.0849(3) 0.0304(11) Uani 1 1 d . .
H34 H 0.6631 0.2435 0.0569 0.036 Uiso 1 1 calc R U
C35 C 0.5406(6) 0.2759(4) 0.1726(3) 0.0351(12) Uani 1 1 d . .
H35 H 0.5822 0.2096 0.2050 0.042 Uiso 1 1 calc R U
C36 C 0.4308(5) 0.3532(4) 0.2132(3) 0.0286(11) Uani 1 1 d . .
H36 H 0.3976 0.3390 0.2736 0.034 Uiso 1 1 calc R U
C41 C 0.1106(5) 0.4704(4) 0.3114(2) 0.0210(9) Uani 1 1 d . .
C42 C 0.1116(5) 0.5048(4) 0.4019(2) 0.0233(10) Uani 1 1 d . .
H42 H 0.1668 0.5754 0.4192 0.028 Uiso 1 1 calc R U
C43 C 0.0343(5) 0.4390(4) 0.4675(3) 0.0294(11) Uani 1 1 d . .
H43 H 0.0354 0.4645 0.5288 0.035 Uiso 1 1 calc R U
C44 C -0.0448(5) 0.3350(4) 0.4424(3) 0.0330(11) Uani 1 1 d . .
H44 H -0.0966 0.2887 0.4871 0.040 Uiso 1 1 calc R U
C45 C -0.0487(5) 0.2986(4) 0.3533(3) 0.0341(11) Uani 1 1 d . .
H45 H -0.1045 0.2281 0.3364 0.041 Uiso 1 1 calc R U
C46 C 0.0291(5) 0.3654(4) 0.2882(3) 0.0285(11) Uani 1 1 d . .
H46 H 0.0272 0.3395 0.2270 0.034 Uiso 1 1 calc R U

loop_
_atom_site_aniso_label
_atom_site_aniso_U_11
_atom_site_aniso_U_22
_atom_site_aniso_U_33
_atom_site_aniso_U_23
_atom_site_aniso_U_13
_atom_site_aniso_U_12
Si1 0.0189(6) 0.0210(7) 0.0198(5) 0.0000(5) 0.0022(4) 0.0003(5)
O1 0.0229(16) 0.044(2) 0.0264(16) 0.0077(14) -0.0022(13) -0.0031(15)
O2 0.0167(14) 0.0222(17) 0.0260(14) -0.0034(12) 0.0014(11) 0.0021(12)
N1 0.0198(18) 0.024(2) 0.0235(17) 0.0018(15) 0.0002(14) -0.0001(15)
C1 0.021(2) 0.026(3) 0.020(2) -0.0028(19) 0.0009(17) 0.0014(19)
C2 0.015(2) 0.023(3) 0.023(2) -0.0074(18) 0.0014(16) 0.0021(18)
C3 0.019(2) 0.019(2) 0.023(2) -0.0002(17) 0.0017(16) 0.0017(18)
C4 0.021(2) 0.024(3) 0.0201(19) -0.0019(18) -0.0006(17) 0.0025(19)
C5 0.021(2) 0.019(2) 0.031(2) -0.002(2) 0.0029(16) -0.001(2)
C6 0.023(2) 0.020(2) 0.033(2) 0.004(2) 0.0010(16) 0.000(2)
C7 0.028(2) 0.031(3) 0.0213(19) -0.001(2) 0.0009(17) 0.000(2)
C8 0.025(2) 0.027(3) 0.025(2) -0.0031(19) 0.0030(17) 0.001(2)
C9 0.021(2) 0.019(2) 0.026(2) -0.0020(18) 0.0028(17) 0.0008(19)
C10 0.022(2) 0.026(3) 0.022(2) -0.0013(19) 0.0060(17) -0.001(2)
C11 0.026(2) 0.024(3) 0.022(2) -0.0017(18) 0.0020(18) 0.0014(19)
C12 0.021(2) 0.034(3) 0.027(2) -0.006(2) 0.0046(17) -0.002(2)
C13 0.031(2) 0.027(3) 0.039(2) 0.000(2) 0.0046(19) -0.006(2)
C14 0.035(3) 0.027(3) 0.041(2) 0.008(2) 0.0015(19) -0.001(2)
C15 0.024(2) 0.027(3) 0.037(2) 0.006(2) 0.0025(19) 0.003(2)
C21 0.021(2) 0.023(3) 0.0203(19) -0.0050(18) 0.0035(17) 0.0032(19)
C22 0.020(2) 0.028(3) 0.024(2) -0.0008(19) 0.0056(17) -0.0022(19)
C23 0.029(2) 0.022(3) 0.026(2) 0.0004(19) 0.0062(18) 0.002(2)
C24 0.022(2) 0.033(3) 0.029(2) 0.001(2) -0.0010(18) 0.003(2)
C25 0.023(2) 0.034(3) 0.042(2) 0.000(2) -0.002(2) -0.002(2)
C26 0.022(2) 0.024(3) 0.029(2) -0.0004(18) 0.0010(18) -0.0009(18)
C31 0.017(2) 0.020(2) 0.024(2) -0.0030(18) -0.0007(16) -0.0036(19)
C32 0.024(2) 0.022(3) 0.024(2) 0.0001(19) 0.0011(17) -0.0020(19)
C33 0.026(2) 0.037(3) 0.022(2) -0.005(2) 0.0073(18) -0.004(2)
C34 0.025(2) 0.028(3) 0.038(2) -0.007(2) 0.011(2) 0.003(2)
C35 0.035(3) 0.030(3) 0.041(3) 0.002(2) 0.008(2) 0.013(2)
C36 0.032(3) 0.031(3) 0.023(2) 0.0018(19) 0.0047(19) 0.004(2)
C41 0.016(2) 0.022(3) 0.025(2) 0.0035(18) 0.0019(16) 0.0027(18)
C42 0.016(2) 0.026(3) 0.027(2) 0.0042(18) 0.0023(17) 0.0049(18)
C43 0.021(2) 0.044(3) 0.024(2) 0.006(2) 0.0065(17) 0.008(2)
C44 0.023(2) 0.044(3) 0.033(2) 0.017(2) 0.0071(19) 0.005(2)
C45 0.025(2) 0.033(3) 0.044(3) 0.008(2) 0.003(2) -0.005(2)
C46 0.028(2) 0.029(3) 0.028(2) 0.000(2) 0.0027(19) 0.000(2)

loop_
_atom_type_symbol
_atom_type_description
_atom_type_scat_dispersion_real
_atom_type_scat_dispersion_imag
_atom_type_scat_source
C C 0.0033 0.0016 'International Tables Vol C Tables 4.2.6.8 and 6.1.1.4'
H H 0.0000 0.0000 'International Tables Vol C Tables 4.2.6.8 and 6.1.1.4'
N N 0.0061 0.0033 'International Tables Vol C Tables 4.2.6.8 and 6.1.1.4'
O O 0.0106 0.0060 'International Tables Vol C Tables 4.2.6.8 and 6.1.1.4'
Si Si 0.0817 0.0704 'International Tables Vol C Tables 4.2.6.8 and 6.1.1.4'

loop_
_geom_angle_atom_site_label_1
_geom_angle_atom_site_label_2
_geom_angle_atom_site_label_3
_geom_angle
O2 Si1 C21 106.92(16)
O2 Si1 C31 109.48(15)
C21 Si1 C31 112.43(16)
O2 Si1 C41 108.76(15)
C21 Si1 C41 112.18(17)
C31 Si1 C41 107.01(18)
C2 O2 Si1 128.3(2)
C1 N1 C10 126.6(3)
C1 N1 C4 111.2(3)
C10 N1 C4 121.6(3)
O1 C1 N1 127.3(4)
O1 C1 C2 126.2(4)
N1 C1 C2 106.5(3)
O2 C2 C1 112.7(3)
O2 C2 C3 114.9(3)
C1 C2 C3 103.7(3)
O2 C2 H2 108.4
C1 C2 H2 108.4
C3 C2 H2 108.4
C5 C3 C2 113.0(3)
C5 C3 C4 112.9(3)
C2 C3 C4 99.2(3)
C5 C3 C9 110.4(3)
C2 C3 C9 110.2(3)
C4 C3 C9 110.7(3)
N1 C4 C3 104.5(3)
N1 C4 H4A 110.8
C3 C4 H4A 110.8
N1 C4 H4B 110.8
C3 C4 H4B 110.8
H4A C4 H4B 108.9
C6 C5 C3 112.8(3)
C6 C5 H5A 109.0
C3 C5 H5A 109.0
C6 C5 H5B 109.0
C3 C5 H5B 109.0
H5A C5 H5B 107.8
C5 C6 C7 110.4(3)
C5 C6 H6A 109.6
C7 C6 H6A 109.6
C5 C6 H6B 109.6
C7 C6 H6B 109.6
H6A C6 H6B 108.1
C8 C7 C6 110.1(3)
C8 C7 H7A 109.6
C6 C7 H7A 109.6
C8 C7 H7B 109.6
C6 C7 H7B 109.6
H7A C7 H7B 108.1
C7 C8 C9 111.9(3)
C7 C8 H8A 109.2
C9 C8 H8A 109.2
C7 C8 H8B 109.2
C9 C8 H8B 109.2
H8A C8 H8B 107.9
C8 C9 C3 114.3(3)
C8 C9 H9A 108.7
C3 C9 H9A 108.7
C8 C9 H9B 108.7
C3 C9 H9B 108.7
H9A C9 H9B 107.6
C15 C10 C11 119.3(4)
C15 C10 N1 121.9(3)
C11 C10 N1 118.7(4)
C12 C11 C10 120.1(4)
C12 C11 H11 120.0
C10 C11 H11 120.0
C13 C12 C11 120.5(4)
C13 C12 H12 119.7
C11 C12 H12 119.7
C14 C13 C12 119.2(4)
C14 C13 H13 120.4
C12 C13 H13 120.4
C13 C14 C15 121.3(4)
C13 C14 H14 119.4
C15 C14 H14 119.4
C14 C15 C10 119.6(4)
C14 C15 H15 120.2
C10 C15 H15 120.2
C22 C21 C26 117.7(4)
C22 C21 Si1 119.3(3)
C26 C21 Si1 123.0(3)
C23 C22 C21 121.4(4)
C23 C22 H22 119.3
C21 C22 H22 119.3
C22 C23 C24 120.2(4)
C22 C23 H23 119.9
C24 C23 H23 119.9
C23 C24 C25 119.2(4)
C23 C24 H24 120.4
C25 C24 H24 120.4
C26 C25 C24 120.7(4)
C26 C25 H25 119.6
C24 C25 H25 119.6
C25 C26 C21 120.7(4)
C25 C26 H26 119.6
C21 C26 H26 119.6
C32 C31 C36 117.8(4)
C32 C31 Si1 121.8(3)
C36 C31 Si1 120.4(3)
C33 C32 C31 121.5(4)
C33 C32 H32 119.3
C31 C32 H32 119.3
C34 C33 C32 119.4(4)
C34 C33 H33 120.3
C32 C33 H33 120.3
C33 C34 C35 120.7(4)
C33 C34 H34 119.7
C35 C34 H34 119.7
C34 C35 C36 119.4(4)
C34 C35 H35 120.3
C36 C35 H35 120.3
C35 C36 C31 121.2(4)
C35 C36 H36 119.4
C31 C36 H36 119.4
C42 C41 C46 117.7(4)
C42 C41 Si1 121.8(3)
C46 C41 Si1 120.5(3)
C43 C42 C41 121.8(4)
C43 C42 H42 119.1
C41 C42 H42 119.1
C42 C43 C44 119.2(4)
C42 C43 H43 120.4
C44 C43 H43 120.4
C45 C44 C43 120.5(4)
C45 C44 H44 119.8
C43 C44 H44 119.8
C44 C45 C46 119.8(4)
C44 C45 H45 120.1
C46 C45 H45 120.1
C45 C46 C41 121.1(4)
C45 C46 H46 119.4
C41 C46 H46 119.4

loop_
_geom_bond_atom_site_label_1
_geom_bond_atom_site_label_2
_geom_bond_distance
Si1 O2 1.656(3)
Si1 C21 1.866(4)
Si1 C31 1.871(4)
Si1 C41 1.876(4)
O1 C1 1.214(4)
O2 C2 1.409(4)
N1 C1 1.366(5)
N1 C10 1.427(5)
N1 C4 1.464(5)
C1 C2 1.520(6)
C2 C3 1.528(5)
C2 H2 1.0000
C3 C5 1.524(5)
C3 C4 1.535(5)
C3 C9 1.542(5)
C4 H4A 0.9900
C4 H4B 0.9900
C5 C6 1.521(5)
C5 H5A 0.9900
C5 H5B 0.9900
C6 C7 1.523(5)
C6 H6A 0.9900
C6 H6B 0.9900
C7 C8 1.522(6)
C7 H7A 0.9900
C7 H7B 0.9900
C8 C9 1.531(5)
C8 H8A 0.9900
C8 H8B 0.9900
C9 H9A 0.9900
C9 H9B 0.9900
C10 C15 1.393(6)
C10 C11 1.395(5)
C11 C12 1.387(6)
C11 H11 0.9500
C12 C13 1.383(6)
C12 H12 0.9500
C13 C14 1.378(5)
C13 H13 0.9500
C14 C15 1.386(6)
C14 H14 0.9500
C15 H15 0.9500
C21 C22 1.397(5)
C21 C26 1.399(5)
C22 C23 1.380(5)
C22 H22 0.9500
C23 C24 1.382(5)
C23 H23 0.9500
C24 C25 1.388(6)
C24 H24 0.9500
C25 C26 1.379(5)
C25 H25 0.9500
C26 H26 0.9500
C31 C32 1.392(5)
C31 C36 1.395(6)
C32 C33 1.390(5)
C32 H32 0.9500
C33 C34 1.378(6)
C33 H33 0.9500
C34 C35 1.381(6)
C34 H34 0.9500
C35 C36 1.393(6)
C35 H35 0.9500
C36 H36 0.9500
C41 C42 1.391(5)
C41 C46 1.402(6)
C42 C43 1.386(6)
C42 H42 0.9500
C43 C44 1.391(6)
C43 H43 0.9500
C44 C45 1.377(6)
C44 H44 0.9500
C45 C46 1.389(6)
C45 H45 0.9500
C46 H46 0.9500

loop_
_geom_torsion_atom_site_label_1
_geom_torsion_atom_site_label_2
_geom_torsion_atom_site_label_3
_geom_torsion_atom_site_label_4
_geom_torsion
C21 Si1 O2 C2 -123.9(3)
C31 Si1 O2 C2 -1.9(3)
C41 Si1 O2 C2 114.7(3)
C10 N1 C1 O1 -12.6(7)
C4 N1 C1 O1 176.6(4)
C10 N1 C1 C2 165.6(4)
C4 N1 C1 C2 -5.1(4)
Si1 O2 C2 C1 118.5(3)
Si1 O2 C2 C3 -123.0(3)
O1 C1 C2 O2 -29.3(5)
N1 C1 C2 O2 152.5(3)
O1 C1 C2 C3 -154.1(4)
N1 C1 C2 C3 27.6(4)
O2 C2 C3 C5 79.7(4)
C1 C2 C3 C5 -156.9(3)
O2 C2 C3 C4 -160.5(3)
C1 C2 C3 C4 -37.1(4)
O2 C2 C3 C9 -44.4(5)
C1 C2 C3 C9 79.1(4)
C1 N1 C4 C3 -19.3(4)
C10 N1 C4 C3 169.4(3)
C5 C3 C4 N1 154.2(3)
C2 C3 C4 N1 34.3(4)
C9 C3 C4 N1 -81.5(4)
C2 C3 C5 C6 -176.0(3)
C4 C3 C5 C6 72.4(4)
C9 C3 C5 C6 -52.1(4)
C3 C5 C6 C7 58.9(4)
C5 C6 C7 C8 -59.2(4)
C6 C7 C8 C9 55.0(4)
C7 C8 C9 C3 -50.4(5)
C5 C3 C9 C8 47.9(4)
C2 C3 C9 C8 173.4(3)
C4 C3 C9 C8 -77.9(4)
C1 N1 C10 C15 22.0(6)
C4 N1 C10 C15 -168.2(4)
C1 N1 C10 C11 -156.9(4)
C4 N1 C10 C11 13.0(5)
C15 C10 C11 C12 -0.2(6)
N1 C10 C11 C12 178.7(4)
C10 C11 C12 C13 -0.7(6)
C11 C12 C13 C14 0.7(6)
C12 C13 C14 C15 0.1(7)
C13 C14 C15 C10 -0.9(7)
C11 C10 C15 C14 1.0(6)
N1 C10 C15 C14 -177.9(4)
O2 Si1 C21 C22 32.1(3)
C31 Si1 C21 C22 -88.1(3)
C41 Si1 C21 C22 151.2(3)
O2 Si1 C21 C26 -148.0(3)
C31 Si1 C21 C26 91.8(3)
C41 Si1 C21 C26 -28.8(4)
C26 C21 C22 C23 -1.7(5)
Si1 C21 C22 C23 178.2(3)
C21 C22 C23 C24 1.4(6)
C22 C23 C24 C25 -0.6(6)
C23 C24 C25 C26 0.1(6)
C24 C25 C26 C21 -0.5(6)
C22 C21 C26 C25 1.3(6)
Si1 C21 C26 C25 -178.7(3)
O2 Si1 C31 C32 -88.7(3)
C21 Si1 C31 C32 30.0(4)
C41 Si1 C31 C32 153.6(3)
O2 Si1 C31 C36 90.3(3)
C21 Si1 C31 C36 -151.0(3)
C41 Si1 C31 C36 -27.4(4)
C36 C31 C32 C33 -0.9(6)
Si1 C31 C32 C33 178.2(3)
C31 C32 C33 C34 1.1(6)
C32 C33 C34 C35 -0.9(6)
C33 C34 C35 C36 0.4(7)
C34 C35 C36 C31 -0.1(7)
C32 C31 C36 C35 0.3(6)
Si1 C31 C36 C35 -178.8(3)
O2 Si1 C41 C42 7.4(4)
C21 Si1 C41 C42 -110.7(3)
C31 Si1 C41 C42 125.6(3)
O2 Si1 C41 C46 -168.9(3)
C21 Si1 C41 C46 73.1(4)
C31 Si1 C41 C46 -50.7(4)
C46 C41 C42 C43 -0.5(6)
Si1 C41 C42 C43 -176.8(3)
C41 C42 C43 C44 0.7(6)
C42 C43 C44 C45 -1.0(6)
C43 C44 C45 C46 1.0(6)
C44 C45 C46 C41 -0.7(6)
C42 C41 C46 C45 0.5(6)
Si1 C41 C46 C45 176.9(3)
